data_7160427
loop_
_publ_author_name
'Yang, Zhong-Lie'
'Wang, Zhen-Hua'
'Zhang, Yan-Ping'
'You, Yong'
'Zhao, Jian-Qiang'
'Zhou, Ming-Qiang'
'Yuan, Wei-Cheng'

_publ_section_title
;
 Palladium-catalyzed decarboxylation of vinyloxazolidine-2,4-diones used
 in the divergent reaction with 2-alkynylphenols and 2-alkynylanilines.
;
_journal_issue 16
_journal_name_full 'Organic &amp; biomolecular chemistry'
_journal_page_first 3942
_journal_page_last 3950
_journal_paper_doi 10.1039/d5ob00051c
_journal_volume 23
_journal_year 2025
_chemical_formula_moiety 'C32 H27 N O3'
_chemical_formula_sum 'C32 H27 N O3'
_chemical_formula_weight 473.54
_space_group_crystal_system tetragonal
_space_group_IT_number 82
_space_group_name_Hall 'I -4'
_space_group_name_H-M_alt 'I -4'
_atom_sites_solution_hydrogens mixed
_atom_sites_solution_primary dual
_audit_creation_date 2022-12-14
_audit_creation_method
;
Olex2 1.5-beta
(compiled 2021.12.09 svn.r5202d8cf for OlexSys, GUI svn.r6439)
;
_audit_update_record
;
2024-12-16 deposited with the CCDC.	2025-03-18 downloaded from the CCDC.
;
_cell_angle_alpha 90
_cell_angle_beta 90
_cell_angle_gamma 90
_cell_formula_units_Z 8
_cell_length_a 32.4772(4)
_cell_length_b 32.4772(4)
_cell_length_c 5.00380(10)
_cell_measurement_reflns_used 7692
_cell_measurement_temperature 169.98(10)
_cell_measurement_theta_max 73.2940
_cell_measurement_theta_min 2.7090
_cell_volume 5277.85(14)
_computing_cell_refinement 'CrysAlisPro 1.171.38.43f (Rigaku OD, 2015)'
_computing_data_collection 'CrysAlisPro 1.171.38.43f (Rigaku OD, 2015)'
_computing_data_reduction 'CrysAlisPro 1.171.38.43f (Rigaku OD, 2015)'
_computing_molecular_graphics 'Olex2 1.5-beta (Dolomanov et al., 2009)'
_computing_publication_material 'Olex2 1.5-beta (Dolomanov et al., 2009)'
_computing_structure_refinement 'SHELXL 2017/1 (Sheldrick, 2015)'
_computing_structure_solution 'SHELXT 2014/5 (Sheldrick, 2014)'
_diffrn_ambient_environment N~2~
_diffrn_ambient_temperature 169.98(10)
_diffrn_detector 'CCD plate'
_diffrn_detector_area_resol_mean 5.2684
_diffrn_detector_type AtlasS2
_diffrn_measured_fraction_theta_full 0.999
_diffrn_measured_fraction_theta_max 0.973
_diffrn_measurement_details
;
List of Runs (angles in degrees, time in seconds):

  # Type    Start    End  Width  t~exp~   \w     \q     \k     \f   Frames
#--------------------------------------------------------------------------
  1  \w   -115.00 -16.00   1.00    1.00    --  -40.73 -38.00  90.00   99
  2  \w     16.00 115.00   1.00    1.00    --   40.73  38.00  30.00   99
  3  \w     32.00  96.00   1.00    1.00    --   40.73-139.00  37.00   64
  4  \w    115.00 160.00   1.00    3.72    --  106.95  61.00 -30.00   45
  5  \w     82.00 107.00   1.00    3.72    --  106.95  45.00   0.00   25
  6  \w     35.00 126.00   1.00    3.72    --  106.95 -45.00 120.00   91
  7  \w     94.00 168.00   1.00    3.72    --  106.95 125.00  30.00   74
  8  \w    102.00 156.00   1.00    3.72    --  106.95 125.00  60.00   54
  9  \w     79.00 104.00   1.00    3.72    --  106.95  61.00 -30.00   25
 10  \w     83.00 156.00   1.00    3.72    --  106.95  30.00  30.00   73
;
_diffrn_measurement_device 'four-circle diffractometer'
_diffrn_measurement_device_type 'SuperNova, Dual, Cu at zero, AtlasS2'
_diffrn_measurement_method '\w scans'
_diffrn_orient_matrix_type 'CrysAlisPro convention (1999,Acta A55,543-557)'
_diffrn_orient_matrix_UB_11 0.0345973000
_diffrn_orient_matrix_UB_12 0.0180132000
_diffrn_orient_matrix_UB_13 0.1752671000
_diffrn_orient_matrix_UB_21 -0.0133044000
_diffrn_orient_matrix_UB_22 0.0438637000
_diffrn_orient_matrix_UB_23 -0.0792472000
_diffrn_orient_matrix_UB_31 -0.0296028000
_diffrn_orient_matrix_UB_32 0.0013446000
_diffrn_orient_matrix_UB_33 0.2403976000
_diffrn_radiation_monochromator mirror
_diffrn_radiation_probe x-ray
_diffrn_radiation_type 'Cu K\a'
_diffrn_radiation_wavelength 1.54184
_diffrn_reflns_av_R_equivalents 0.0181
_diffrn_reflns_av_unetI/netI 0.0224
_diffrn_reflns_Laue_measured_fraction_full 0.999
_diffrn_reflns_Laue_measured_fraction_max 0.973
_diffrn_reflns_limit_h_max 27
_diffrn_reflns_limit_h_min -39
_diffrn_reflns_limit_k_max 23
_diffrn_reflns_limit_k_min -39
_diffrn_reflns_limit_l_max 5
_diffrn_reflns_limit_l_min -5
_diffrn_reflns_number 9975
_diffrn_reflns_point_group_measured_fraction_full 0.907
_diffrn_reflns_point_group_measured_fraction_max 0.862
_diffrn_reflns_theta_full 67.684
_diffrn_reflns_theta_max 73.416
_diffrn_reflns_theta_min 2.721
_diffrn_source 'micro-focus sealed X-ray tube'
_diffrn_source_type 'SuperNova (Cu) X-ray Source'
_exptl_absorpt_coefficient_mu 0.603
_exptl_absorpt_correction_T_max 1.00000
_exptl_absorpt_correction_T_min 0.64051
_exptl_absorpt_correction_type multi-scan
_exptl_absorpt_process_details
;
CrysAlisPro 1.171.38.43f (Rigaku Oxford Diffraction, 2015)
Empirical absorption correction using spherical harmonics,
 implemented in SCALE3 ABSPACK scaling algorithm.
;
_exptl_crystal_colour 'light colourless'
_exptl_crystal_density_diffrn 1.192
_exptl_crystal_description block
_exptl_crystal_F_000 2000
_exptl_crystal_size_max 0.14
_exptl_crystal_size_mid 0.12
_exptl_crystal_size_min 0.1
_refine_diff_density_max 0.170
_refine_diff_density_min -0.160
_refine_diff_density_rms 0.034
_refine_ls_abs_structure_details
;
 Flack x determined using 1592 quotients [(I+)-(I-)]/[(I+)+(I-)]
 (Parsons, Flack and Wagner, Acta Cryst. B69 (2013) 249-259).
;
_refine_ls_abs_structure_Flack 0.02(7)
_refine_ls_extinction_method none
_refine_ls_goodness_of_fit_ref 1.062
_refine_ls_hydrogen_treatment mixed
_refine_ls_matrix_type full
_refine_ls_number_parameters 331
_refine_ls_number_reflns 4583
_refine_ls_number_restraints 0
_refine_ls_restrained_S_all 1.062
_refine_ls_R_factor_all 0.0334
_refine_ls_R_factor_gt 0.0323
_refine_ls_shift/su_max 0.000
_refine_ls_shift/su_mean 0.000
_refine_ls_structure_factor_coef Fsqd
_refine_ls_weighting_details 'w=1/[\s^2^(Fo^2^)+(0.0465P)^2^+1.0227P] where P=(Fo^2^+2Fc^2^)/3'
_refine_ls_weighting_scheme calc
_refine_ls_wR_factor_gt 0.0827
_refine_ls_wR_factor_ref 0.0836
_reflns_Friedel_coverage 0.580
_reflns_Friedel_fraction_full 0.789
_reflns_Friedel_fraction_max 0.720
_reflns_number_gt 4438
_reflns_number_total 4583
_reflns_threshold_expression 'I > 2\s(I)'
_cod_data_source_file d5ob00051c2.cif
_cod_data_source_block yx-1
_cod_depositor_comments 'Adding full bibliography for 7160426--7160427.cif.'
_cod_original_cell_volume 5277.85(17)
_cod_database_code 7160427
_shelx_shelxl_version_number 2017/1
_shelx_space_group_comment
;
The symmetry employed for this shelxl refinement is uniquely defined
by the following loop, which should always be used as a source of
symmetry information in preference to the above space-group names.
They are only intended as comments.
;
_olex2_refinement_description
;
1. Fixed Uiso
 At 1.2 times of:
  All C(H) groups, All C(H,H) groups
 At 1.5 times of:
  All C(H,H,H) groups
2.a Secondary CH2 refined with riding coordinates:
 C15(H15A,H15B)
2.b Aromatic/amide H refined with riding coordinates:
 C2(H2A), C3(H3), C5(H5), C6(H6), C10(H10), C11(H11), C12(H12), C13(H13),
 C16(H16), C19(H19), C20(H20), C21(H21), C22(H22), C23(H23), C26(H26), C27(H27),
  C29(H29), C30(H30)
2.c Idealised Me refined as rotating group:
 C31(H31A,H31B,H31C), C32(H32A,H32B,H32C)
;
_smtbx_masks_void_probe_radius 1.2
_smtbx_masks_void_truncation_radius 1.2
_olex2_submission_special_instructions 'No special instructions were received'
_oxdiff_exptl_absorpt_empirical_details
;
Empirical correction (ABSPACK) includes:
- Absorption correction using spherical harmonics
- Frame scaling
;
_oxdiff_exptl_absorpt_empirical_full_max 1.509
_oxdiff_exptl_absorpt_empirical_full_min 0.659

loop_
_space_group_symop_operation_xyz
'x, y, z'
'-x, -y, z'
'y, -x, -z'
'-y, x, -z'
'x+1/2, y+1/2, z+1/2'
'-x+1/2, -y+1/2, z+1/2'
'y+1/2, -x+1/2, -z+1/2'
'-y+1/2, x+1/2, -z+1/2'

loop_
_atom_site_label
_atom_site_type_symbol
_atom_site_fract_x
_atom_site_fract_y
_atom_site_fract_z
_atom_site_U_iso_or_equiv
_atom_site_adp_type
_atom_site_occupancy
_atom_site_site_symmetry_order
_atom_site_calc_flag
_atom_site_refinement_flags_posn
_atom_site_refinement_flags_adp
_atom_site_refinement_flags_occupancy
_atom_site_disorder_assembly
_atom_site_disorder_group
O2 O 0.30094(4) 0.40209(5) -0.1202(3) 0.0411(3) Uani 1 1 d . . . . .
O3 O 0.48798(4) 0.37169(7) 0.2447(4) 0.0674(5) Uani 1 1 d . . . . .
O1 O 0.20040(4) 0.33277(4) 0.4670(3) 0.0439(3) Uani 1 1 d . . . . .
N2 N 0.31914(4) 0.39871(4) 0.3169(3) 0.0273(3) Uani 1 1 d . . . . .
H2 H 0.3104(7) 0.3997(7) 0.470(5) 0.042(6) Uiso 1 1 d . . . . .
C33 C 0.11286(6) 0.37420(6) 1.0898(4) 0.0415(4) Uani 1 1 d . . . . .
C2 C 0.12572(7) 0.41379(7) 1.0152(5) 0.0508(5) Uani 1 1 d . . . . .
H2A H 0.143920 0.417176 0.868212 0.061 Uiso 1 1 calc R U . . .
C3 C 0.11199(8) 0.44809(7) 1.1551(5) 0.0567(6) Uani 1 1 d . . . . .
H3 H 0.121354 0.474643 1.103693 0.068 Uiso 1 1 calc R U . . .
C4 C 0.08502(7) 0.44445(7) 1.3672(5) 0.0541(6) Uani 1 1 d . . . . .
C5 C 0.07268(7) 0.40503(7) 1.4414(5) 0.0519(5) Uani 1 1 d . . . . .
H5 H 0.054398 0.401800 1.588163 0.062 Uiso 1 1 calc R U . . .
C6 C 0.08637(6) 0.37047(6) 1.3070(4) 0.0453(5) Uani 1 1 d . . . . .
H6 H 0.077621 0.343943 1.363342 0.054 Uiso 1 1 calc R U . . .
C7 C 0.12761(6) 0.33921(6) 0.9449(4) 0.0417(4) Uani 1 1 d . . . . .
C8 C 0.14169(5) 0.31133(6) 0.8150(4) 0.0387(4) Uani 1 1 d . . . . .
C9 C 0.16046(5) 0.28035(6) 0.6535(4) 0.0365(4) Uani 1 1 d . . . . .
C10 C 0.14988(6) 0.23881(6) 0.6707(4) 0.0442(5) Uani 1 1 d . . . . .
H10 H 0.129527 0.230359 0.795526 0.053 Uiso 1 1 calc R U . . .
C11 C 0.16857(7) 0.20959(6) 0.5085(5) 0.0484(5) Uani 1 1 d . . . . .
H11 H 0.161093 0.181395 0.522708 0.058 Uiso 1 1 calc R U . . .
C12 C 0.19797(7) 0.22170(6) 0.3272(4) 0.0462(5) Uani 1 1 d . . . . .
H12 H 0.210541 0.201725 0.215033 0.055 Uiso 1 1 calc R U . . .
C13 C 0.20957(6) 0.26285(6) 0.3057(4) 0.0419(4) Uani 1 1 d . . . . .
H13 H 0.230072 0.270875 0.180705 0.050 Uiso 1 1 calc R U . . .
C14 C 0.19106(5) 0.29188(5) 0.4672(4) 0.0359(4) Uani 1 1 d . . . . .
C15 C 0.22452(5) 0.34866(6) 0.2508(4) 0.0387(4) Uani 1 1 d . . . . .
H15A H 0.213562 0.339009 0.077116 0.046 Uiso 1 1 calc R U . . .
H15B H 0.253546 0.339684 0.267105 0.046 Uiso 1 1 calc R U . . .
C16 C 0.22138(5) 0.39440(5) 0.2718(4) 0.0361(4) Uani 1 1 d . . . . .
H16 H 0.196010 0.405443 0.333434 0.043 Uiso 1 1 calc R U . . .
C17 C 0.25112(5) 0.42099(5) 0.2115(3) 0.0304(3) Uani 1 1 d . . . . .
C18 C 0.24673(5) 0.46655(5) 0.2327(4) 0.0342(4) Uani 1 1 d . . . . .
C19 C 0.22108(6) 0.48449(6) 0.4218(5) 0.0486(5) Uani 1 1 d . . . . .
H19 H 0.205700 0.467533 0.539998 0.058 Uiso 1 1 calc R U . . .
C20 C 0.21777(7) 0.52698(7) 0.4395(6) 0.0589(6) Uani 1 1 d . . . . .
H20 H 0.199824 0.538750 0.568502 0.071 Uiso 1 1 calc R U . . .
C21 C 0.23991(7) 0.55225(6) 0.2743(5) 0.0543(6) Uani 1 1 d . . . . .
H21 H 0.237372 0.581317 0.288083 0.065 Uiso 1 1 calc R U . . .
C22 C 0.26585(8) 0.53505(7) 0.0880(6) 0.0594(6) Uani 1 1 d . . . . .
H22 H 0.281440 0.552302 -0.027194 0.071 Uiso 1 1 calc R U . . .
C23 C 0.26938(7) 0.49237(6) 0.0676(5) 0.0508(5) Uani 1 1 d . . . . .
H23 H 0.287521 0.480817 -0.061105 0.061 Uiso 1 1 calc R U . . .
C24 C 0.29257(5) 0.40599(5) 0.1175(3) 0.0274(3) Uani 1 1 d . . . . .
C25 C 0.36198(5) 0.39006(5) 0.2885(3) 0.0274(3) Uani 1 1 d . . . . .
C26 C 0.38025(5) 0.36298(6) 0.4642(4) 0.0372(4) Uani 1 1 d . . . . .
H26 H 0.363867 0.348951 0.592454 0.045 Uiso 1 1 calc R U . . .
C27 C 0.42256(6) 0.35601(7) 0.4553(4) 0.0454(5) Uani 1 1 d . . . . .
H27 H 0.435052 0.337484 0.577905 0.055 Uiso 1 1 calc R U . . .
C28 C 0.44608(6) 0.37608(7) 0.2684(4) 0.0451(5) Uani 1 1 d . . . . .
C29 C 0.42785(6) 0.40306(7) 0.0893(5) 0.0491(5) Uani 1 1 d . . . . .
H29 H 0.444221 0.416611 -0.041204 0.059 Uiso 1 1 calc R U . . .
C30 C 0.38591(6) 0.41033(6) 0.0998(4) 0.0403(4) Uani 1 1 d . . . . .
H30 H 0.373530 0.429107 -0.021547 0.048 Uiso 1 1 calc R U . . .
C31 C 0.50812(8) 0.35102(13) 0.4602(6) 0.0933(12) Uani 1 1 d . . . . .
H31A H 0.537974 0.351721 0.432034 0.140 Uiso 1 1 calc R U . . .
H31B H 0.498795 0.322341 0.467516 0.140 Uiso 1 1 calc R U . . .
H31C H 0.501406 0.364806 0.628863 0.140 Uiso 1 1 calc R U . . .
C32 C 0.06907(11) 0.48199(8) 1.5120(7) 0.0772(8) Uani 1 1 d . . . . .
H32A H 0.045844 0.493683 1.412640 0.116 Uiso 1 1 calc R U . . .
H32B H 0.091069 0.502528 1.525917 0.116 Uiso 1 1 calc R U . . .
H32C H 0.059930 0.474121 1.691583 0.116 Uiso 1 1 calc R U . . .

loop_
_atom_site_aniso_label
_atom_site_aniso_U_11
_atom_site_aniso_U_22
_atom_site_aniso_U_33
_atom_site_aniso_U_23
_atom_site_aniso_U_13
_atom_site_aniso_U_12
O2 0.0397(7) 0.0603(8) 0.0233(7) -0.0016(6) 0.0008(5) 0.0006(6)
O3 0.0308(7) 0.1173(15) 0.0539(10) -0.0001(10) 0.0024(7) 0.0201(8)
O1 0.0479(7) 0.0358(6) 0.0481(8) -0.0009(6) 0.0130(6) -0.0102(5)
N2 0.0279(7) 0.0328(7) 0.0212(7) -0.0019(5) 0.0020(5) 0.0010(5)
C33 0.0359(9) 0.0447(10) 0.0439(11) 0.0048(9) -0.0081(8) -0.0017(7)
C2 0.0504(11) 0.0494(11) 0.0526(13) 0.0090(10) -0.0035(10) -0.0035(8)
C3 0.0676(14) 0.0415(11) 0.0610(15) 0.0090(10) -0.0177(12) -0.0033(9)
C4 0.0635(13) 0.0482(11) 0.0505(13) -0.0029(10) -0.0184(11) 0.0089(10)
C5 0.0529(12) 0.0574(12) 0.0456(13) -0.0030(10) -0.0019(10) 0.0027(10)
C6 0.0452(10) 0.0464(10) 0.0444(12) 0.0003(9) -0.0027(9) -0.0017(8)
C7 0.0349(9) 0.0472(10) 0.0431(11) 0.0073(9) -0.0003(8) -0.0025(7)
C8 0.0332(8) 0.0443(10) 0.0385(10) 0.0093(8) -0.0008(8) -0.0049(7)
C9 0.0353(8) 0.0398(9) 0.0344(10) 0.0067(7) -0.0061(7) -0.0043(7)
C10 0.0483(10) 0.0443(10) 0.0400(11) 0.0091(8) -0.0056(9) -0.0117(8)
C11 0.0672(13) 0.0354(9) 0.0426(11) 0.0060(8) -0.0094(10) -0.0103(8)
C12 0.0605(12) 0.0391(10) 0.0389(11) -0.0010(8) -0.0070(9) 0.0009(8)
C13 0.0432(9) 0.0419(10) 0.0406(11) 0.0001(8) 0.0003(8) -0.0034(7)
C14 0.0347(8) 0.0347(8) 0.0383(10) 0.0041(7) -0.0054(7) -0.0046(6)
C15 0.0333(8) 0.0393(9) 0.0435(11) 0.0029(8) 0.0063(8) -0.0056(7)
C16 0.0270(8) 0.0393(9) 0.0419(10) 0.0035(8) 0.0015(7) 0.0000(6)
C17 0.0288(7) 0.0356(8) 0.0267(8) 0.0021(7) -0.0031(6) 0.0005(6)
C18 0.0304(8) 0.0362(8) 0.0360(10) 0.0014(7) -0.0060(7) 0.0037(6)
C19 0.0459(10) 0.0437(10) 0.0560(14) -0.0027(10) 0.0100(10) 0.0039(8)
C20 0.0582(13) 0.0486(12) 0.0698(16) -0.0124(12) 0.0046(12) 0.0135(10)
C21 0.0603(12) 0.0343(9) 0.0682(15) -0.0019(10) -0.0135(11) 0.0081(8)
C22 0.0706(15) 0.0375(10) 0.0703(17) 0.0115(11) 0.0035(13) -0.0003(10)
C23 0.0576(12) 0.0390(10) 0.0557(14) 0.0070(9) 0.0108(10) 0.0035(8)
C24 0.0306(8) 0.0277(7) 0.0238(8) 0.0002(6) 0.0007(6) -0.0025(6)
C25 0.0279(7) 0.0282(7) 0.0262(8) -0.0060(6) 0.0003(6) 0.0006(6)
C26 0.0365(9) 0.0413(9) 0.0339(10) 0.0032(8) 0.0003(7) 0.0044(7)
C27 0.0412(10) 0.0545(11) 0.0406(11) 0.0024(9) -0.0038(8) 0.0165(8)
C28 0.0292(8) 0.0644(12) 0.0415(11) -0.0087(9) -0.0006(8) 0.0109(8)
C29 0.0325(9) 0.0690(13) 0.0458(12) 0.0083(10) 0.0076(8) -0.0017(8)
C30 0.0325(9) 0.0482(10) 0.0403(11) 0.0094(9) 0.0027(8) 0.0019(7)
C31 0.0409(12) 0.187(4) 0.0517(16) -0.0048(19) -0.0053(11) 0.0451(17)
C32 0.109(2) 0.0567(14) 0.0660(18) -0.0099(13) -0.0175(17) 0.0191(14)

loop_
_atom_type_symbol
_atom_type_description
_atom_type_scat_dispersion_real
_atom_type_scat_dispersion_imag
_atom_type_scat_source
C C 0.0181 0.0091 'International Tables Vol C Tables 4.2.6.8 and 6.1.1.4'
H H 0.0000 0.0000 'International Tables Vol C Tables 4.2.6.8 and 6.1.1.4'
N N 0.0311 0.0180 'International Tables Vol C Tables 4.2.6.8 and 6.1.1.4'
O O 0.0492 0.0322 'International Tables Vol C Tables 4.2.6.8 and 6.1.1.4'

loop_
_geom_angle_atom_site_label_1
_geom_angle_atom_site_label_2
_geom_angle_atom_site_label_3
_geom_angle
_geom_angle_site_symmetry_1
_geom_angle_site_symmetry_3
_geom_angle_publ_flag
C28 O3 C31 115.92(19) . . ?
C14 O1 C15 118.29(15) . . ?
C24 N2 H2 117.8(16) . . ?
C24 N2 C25 126.08(14) . . ?
C25 N2 H2 116.1(16) . . ?
C2 C33 C7 119.6(2) . . ?
C6 C33 C2 118.2(2) . . ?
C6 C33 C7 122.26(18) . . ?
C33 C2 H2A 119.8 . . ?
C3 C2 C33 120.4(2) . . ?
C3 C2 H2A 119.8 . . ?
C2 C3 H3 119.3 . . ?
C4 C3 C2 121.5(2) . . ?
C4 C3 H3 119.3 . . ?
C3 C4 C5 117.8(2) . . ?
C3 C4 C32 121.2(2) . . ?
C5 C4 C32 121.0(3) . . ?
C4 C5 H5 119.2 . . ?
C6 C5 C4 121.6(2) . . ?
C6 C5 H5 119.2 . . ?
C33 C6 H6 119.7 . . ?
C5 C6 C33 120.6(2) . . ?
C5 C6 H6 119.7 . . ?
C8 C7 C33 176.0(2) . . ?
C7 C8 C9 175.9(2) . . ?
C10 C9 C8 122.79(18) . . ?
C10 C9 C14 118.06(18) . . ?
C14 C9 C8 119.15(16) . . ?
C9 C10 H10 119.4 . . ?
C11 C10 C9 121.15(19) . . ?
C11 C10 H10 119.4 . . ?
C10 C11 H11 120.2 . . ?
C12 C11 C10 119.60(18) . . ?
C12 C11 H11 120.2 . . ?
C11 C12 H12 119.6 . . ?
C11 C12 C13 120.9(2) . . ?
C13 C12 H12 119.6 . . ?
C12 C13 H13 120.2 . . ?
C14 C13 C12 119.51(19) . . ?
C14 C13 H13 120.2 . . ?
O1 C14 C9 114.57(16) . . ?
O1 C14 C13 124.65(17) . . ?
C13 C14 C9 120.78(17) . . ?
O1 C15 H15A 110.6 . . ?
O1 C15 H15B 110.6 . . ?
O1 C15 C16 105.54(15) . . ?
H15A C15 H15B 108.8 . . ?
C16 C15 H15A 110.6 . . ?
C16 C15 H15B 110.6 . . ?
C15 C16 H16 117.3 . . ?
C17 C16 C15 125.48(16) . . ?
C17 C16 H16 117.3 . . ?
C16 C17 C18 123.99(15) . . ?
C16 C17 C24 120.62(16) . . ?
C18 C17 C24 115.38(14) . . ?
C19 C18 C17 121.48(17) . . ?
C23 C18 C17 120.45(17) . . ?
C23 C18 C19 118.04(17) . . ?
C18 C19 H19 119.8 . . ?
C20 C19 C18 120.5(2) . . ?
C20 C19 H19 119.8 . . ?
C19 C20 H20 119.4 . . ?
C21 C20 C19 121.2(2) . . ?
C21 C20 H20 119.4 . . ?
C20 C21 H21 120.4 . . ?
C20 C21 C22 119.2(2) . . ?
C22 C21 H21 120.4 . . ?
C21 C22 H22 119.9 . . ?
C21 C22 C23 120.3(2) . . ?
C23 C22 H22 119.9 . . ?
C18 C23 C22 120.9(2) . . ?
C18 C23 H23 119.6 . . ?
C22 C23 H23 119.6 . . ?
O2 C24 N2 124.10(16) . . ?
O2 C24 C17 122.29(15) . . ?
N2 C24 C17 113.58(14) . . ?
C26 C25 N2 118.83(15) . . ?
C26 C25 C30 119.69(16) . . ?
C30 C25 N2 121.34(15) . . ?
C25 C26 H26 119.7 . . ?
C25 C26 C27 120.53(18) . . ?
C27 C26 H26 119.7 . . ?
C26 C27 H27 120.2 . . ?
C28 C27 C26 119.56(18) . . ?
C28 C27 H27 120.2 . . ?
O3 C28 C29 115.65(19) . . ?
C27 C28 O3 124.12(19) . . ?
C27 C28 C29 120.23(17) . . ?
C28 C29 H29 119.9 . . ?
C30 C29 C28 120.24(19) . . ?
C30 C29 H29 119.9 . . ?
C25 C30 H30 120.1 . . ?
C29 C30 C25 119.74(18) . . ?
C29 C30 H30 120.1 . . ?
O3 C31 H31A 109.5 . . ?
O3 C31 H31B 109.5 . . ?
O3 C31 H31C 109.5 . . ?
H31A C31 H31B 109.5 . . ?
H31A C31 H31C 109.5 . . ?
H31B C31 H31C 109.5 . . ?
C4 C32 H32A 109.5 . . ?
C4 C32 H32B 109.5 . . ?
C4 C32 H32C 109.5 . . ?
H32A C32 H32B 109.5 . . ?
H32A C32 H32C 109.5 . . ?
H32B C32 H32C 109.5 . . ?

loop_
_geom_bond_atom_site_label_1
_geom_bond_atom_site_label_2
_geom_bond_distance
_geom_bond_site_symmetry_2
_geom_bond_publ_flag
O2 C24 1.227(2) . ?
O3 C28 1.374(2) . ?
O3 C31 1.429(3) . ?
O1 C14 1.362(2) . ?
O1 C15 1.432(2) . ?
N2 H2 0.82(3) . ?
N2 C24 1.340(2) . ?
N2 C25 1.427(2) . ?
C33 C2 1.402(3) . ?
C33 C6 1.392(3) . ?
C33 C7 1.431(3) . ?
C2 H2A 0.9500 . ?
C2 C3 1.389(3) . ?
C3 H3 0.9500 . ?
C3 C4 1.381(4) . ?
C4 C5 1.392(3) . ?
C4 C32 1.510(3) . ?
C5 H5 0.9500 . ?
C5 C6 1.382(3) . ?
C6 H6 0.9500 . ?
C7 C8 1.205(3) . ?
C8 C9 1.427(3) . ?
C9 C10 1.395(3) . ?
C9 C14 1.413(3) . ?
C10 H10 0.9500 . ?
C10 C11 1.388(3) . ?
C11 H11 0.9500 . ?
C11 C12 1.374(3) . ?
C12 H12 0.9500 . ?
C12 C13 1.393(3) . ?
C13 H13 0.9500 . ?
C13 C14 1.380(3) . ?
C15 H15A 0.9900 . ?
C15 H15B 0.9900 . ?
C15 C16 1.493(2) . ?
C16 H16 0.9500 . ?
C16 C17 1.330(2) . ?
C17 C18 1.490(2) . ?
C17 C24 1.507(2) . ?
C18 C19 1.389(3) . ?
C18 C23 1.388(3) . ?
C19 H19 0.9500 . ?
C19 C20 1.387(3) . ?
C20 H20 0.9500 . ?
C20 C21 1.369(4) . ?
C21 H21 0.9500 . ?
C21 C22 1.375(4) . ?
C22 H22 0.9500 . ?
C22 C23 1.394(3) . ?
C23 H23 0.9500 . ?
C25 C26 1.378(2) . ?
C25 C30 1.389(3) . ?
C26 H26 0.9500 . ?
C26 C27 1.393(2) . ?
C27 H27 0.9500 . ?
C27 C28 1.372(3) . ?
C28 C29 1.386(3) . ?
C29 H29 0.9500 . ?
C29 C30 1.383(3) . ?
C30 H30 0.9500 . ?
C31 H31A 0.9800 . ?
C31 H31B 0.9800 . ?
C31 H31C 0.9800 . ?
C32 H32A 0.9800 . ?
C32 H32B 0.9800 . ?
C32 H32C 0.9800 . ?

loop_
_geom_torsion_atom_site_label_1
_geom_torsion_atom_site_label_2
_geom_torsion_atom_site_label_3
_geom_torsion_atom_site_label_4
_geom_torsion
_geom_torsion_site_symmetry_1
_geom_torsion_site_symmetry_2
_geom_torsion_site_symmetry_3
_geom_torsion_site_symmetry_4
_geom_torsion_publ_flag
O3 C28 C29 C30 -178.7(2) . . . . ?
O1 C15 C16 C17 145.55(19) . . . . ?
N2 C25 C26 C27 -175.34(17) . . . . ?
N2 C25 C30 C29 175.92(18) . . . . ?
C33 C2 C3 C4 -1.0(3) . . . . ?
C2 C33 C6 C5 1.1(3) . . . . ?
C2 C3 C4 C5 1.5(3) . . . . ?
C2 C3 C4 C32 -177.8(2) . . . . ?
C3 C4 C5 C6 -0.7(3) . . . . ?
C4 C5 C6 C33 -0.6(3) . . . . ?
C6 C33 C2 C3 -0.3(3) . . . . ?
C7 C33 C2 C3 -179.4(2) . . . . ?
C7 C33 C6 C5 -179.8(2) . . . . ?
C8 C9 C10 C11 179.42(19) . . . . ?
C8 C9 C14 O1 1.7(2) . . . . ?
C8 C9 C14 C13 -179.29(18) . . . . ?
C9 C10 C11 C12 -0.1(3) . . . . ?
C10 C9 C14 O1 -178.44(17) . . . . ?
C10 C9 C14 C13 0.6(3) . . . . ?
C10 C11 C12 C13 0.6(3) . . . . ?
C11 C12 C13 C14 -0.5(3) . . . . ?
C12 C13 C14 O1 178.81(19) . . . . ?
C12 C13 C14 C9 -0.1(3) . . . . ?
C14 O1 C15 C16 167.37(15) . . . . ?
C14 C9 C10 C11 -0.5(3) . . . . ?
C15 O1 C14 C9 -167.42(16) . . . . ?
C15 O1 C14 C13 13.6(3) . . . . ?
C15 C16 C17 C18 179.42(17) . . . . ?
C15 C16 C17 C24 -1.2(3) . . . . ?
C16 C17 C18 C19 30.4(3) . . . . ?
C16 C17 C18 C23 -151.6(2) . . . . ?
C16 C17 C24 O2 93.3(2) . . . . ?
C16 C17 C24 N2 -88.6(2) . . . . ?
C17 C18 C19 C20 179.4(2) . . . . ?
C17 C18 C23 C22 -179.2(2) . . . . ?
C18 C17 C24 O2 -87.3(2) . . . . ?
C18 C17 C24 N2 90.85(17) . . . . ?
C18 C19 C20 C21 -0.8(4) . . . . ?
C19 C18 C23 C22 -1.2(3) . . . . ?
C19 C20 C21 C22 0.0(4) . . . . ?
C20 C21 C22 C23 0.2(4) . . . . ?
C21 C22 C23 C18 0.4(4) . . . . ?
C23 C18 C19 C20 1.4(3) . . . . ?
C24 N2 C25 C26 -145.14(17) . . . . ?
C24 N2 C25 C30 39.1(2) . . . . ?
C24 C17 C18 C19 -148.97(18) . . . . ?
C24 C17 C18 C23 29.0(2) . . . . ?
C25 N2 C24 O2 7.7(3) . . . . ?
C25 N2 C24 C17 -170.44(14) . . . . ?
C25 C26 C27 C28 -0.5(3) . . . . ?
C26 C25 C30 C29 0.2(3) . . . . ?
C26 C27 C28 O3 179.3(2) . . . . ?
C26 C27 C28 C29 -0.1(3) . . . . ?
C27 C28 C29 C30 0.8(3) . . . . ?
C28 C29 C30 C25 -0.8(3) . . . . ?
C30 C25 C26 C27 0.5(3) . . . . ?
C31 O3 C28 C27 -12.0(4) . . . . ?
C31 O3 C28 C29 167.4(3) . . . . ?
C32 C4 C5 C6 178.6(2) . . . . ?

loop_
_smtbx_masks_void_nr
_smtbx_masks_void_average_x
_smtbx_masks_void_average_y
_smtbx_masks_void_average_z
_smtbx_masks_void_volume
_smtbx_masks_void_count_electrons
_smtbx_masks_void_content
1 0.000 0.000 -0.505 131.9 23.8 ?
2 0.500 0.500 -0.058 131.9 23.8 ?
